data_8100054
loop_
_publ_author_name
'Qiu, Xiao-Yang'
'Liu, Qiong-Xin'
'Wang, Zao-Gui'
'Lin, Yong-Shan'
'Zeng, Wei-Jie'
'Fun, Hoong-Kun'
'Zhu, Hai-Liang'

_publ_section_title
;
Crystal structure of sulfatobis{2-[N-(2-hydroxyethylaminoethyl)iminomethyl]
phenolatozinc(II)}, [(ZnC~11~H~15~N~2~O~2~)~2~SO~4~]
;
_journal_issue 2
_journal_name_full 'Zeitschrift f\"ur Kristallographie - New Crystal Structures'
_journal_page_first 150
_journal_page_last 152
_journal_volume 219
_journal_year 2004
_chemical_formula_moiety 'C22 H30 N4 O8 S Zn2'
_chemical_formula_sum 'C22 H30 N4 O8 S Zn2'
_chemical_formula_weight 641.35
_space_group_IT_number 14
_symmetry_cell_setting monoclinic
_symmetry_space_group_name_Hall '-P 2ybc'
_symmetry_space_group_name_H-M 'P 1 21/c 1'
_cell_angle_alpha 90.00
_cell_angle_beta 102.3288(13)
_cell_angle_gamma 90.00
_cell_formula_units_Z 4
_cell_length_a 8.2666(6)
_cell_length_b 23.2294(15)
_cell_length_c 13.7531(9)
_cell_measurement_temperature 293(2)
_cell_volume 2580.1(3)
_diffrn_ambient_temperature 293(2)
_exptl_crystal_density_diffrn 1.651
_cod_depositor_comments
;
The following automatic conversions were performed:
'_symmetry_cell_setting' value 'Monoclinic' changed to 'monoclinic'
according to '/home/saulius/struct/CIF-dictionaries/cif_core.dic'
dictionary named 'cif_core.dic' version 2.4.1 from 2010-06-29.

Automatic conversion script
Id: cif_fix_enum 1527 2010-12-29 10:47:43Z saulius 
;
_cod_original_sg_symbol_H-M 'P 21/c'
_cod_database_code 8100054

loop_
_symmetry_equiv_pos_as_xyz
'x, y, z'
'-x, y+1/2, -z+1/2'
'-x, -y, -z'
'x, -y-1/2, z-1/2'

loop_
_atom_site_label
_atom_site_type_symbol
_atom_site_fract_x
_atom_site_fract_y
_atom_site_fract_z
_atom_site_U_iso_or_equiv
_atom_site_adp_type
_atom_site_occupancy
_atom_site_symmetry_multiplicity
_atom_site_Wyckoff_symbol
_atom_site_calc_flag
_atom_site_refinement_flags
_atom_site_disorder_assembly
_atom_site_disorder_group
Zn1 Zn 0.25781(6) 0.73031(2) 0.61881(4) 0.04474(16) Uani 1 4 e d . A .
Zn2 Zn 0.56447(6) 0.61912(2) 0.53337(3) 0.04176(15) Uani 1 4 e d . B .
S1 S 0.17863(15) 0.63330(5) 0.47290(8) 0.0469(3) Uani 1 4 e d . . .
O1 O 0.3313(4) 0.61036(15) 0.5399(2) 0.0677(10) Uani 1 4 e d . . .
O2 O 0.1871(5) 0.69650(13) 0.4850(2) 0.0690(10) Uani 1 4 e d . . .
O3 O 0.0418(4) 0.60981(16) 0.5082(3) 0.0804(11) Uani 1 4 e d . . .
O4 O 0.1792(5) 0.61915(14) 0.3711(2) 0.0712(10) Uani 1 4 e d . . .
O5 O 0.4316(4) 0.78035(12) 0.5817(2) 0.0545(8) Uani 1 4 e d . . .
O6 O 0.6467(4) 0.62166(13) 0.6801(2) 0.0574(9) Uani 1 4 e d . . .
O7 O 0.6267(4) 0.70685(13) 0.5194(2) 0.0497(8) Uani 1 4 e d . . .
O8 O 0.4299(4) 0.68872(14) 0.7343(2) 0.0501(8) Uani 1 4 e d . . .
N1 N 0.1358(5) 0.80066(17) 0.6538(3) 0.0583(11) Uani 1 4 e d . . .
N2 N 0.0914(6) 0.68830(19) 0.6960(4) 0.0591(12) Uani 1 4 e d . . .
N3 N 0.7024(4) 0.54856(14) 0.5248(3) 0.0427(8) Uani 1 4 e d . . .
N4 N 0.5568(6) 0.62297(19) 0.3775(3) 0.0574(11) Uani 1 4 e d . . .
C1 C 0.4442(6) 0.83653(18) 0.5878(3) 0.0436(11) Uani 1 4 e d . A .
C2 C 0.5798(6) 0.8638(2) 0.5608(3) 0.0555(13) Uani 1 4 e d . . .
H2A H 0.6573 0.8413 0.5382 0.067 Uiso 1 4 e calc R . .
C3 C 0.6023(7) 0.9217(2) 0.5665(4) 0.0682(15) Uani 1 4 e d . . .
H3A H 0.6934 0.9379 0.5472 0.082 Uiso 1 4 e calc R . .
C4 C 0.4919(8) 0.9565(2) 0.6004(4) 0.0698(16) Uani 1 4 e d . . .
H4A H 0.5084 0.9961 0.6051 0.084 Uiso 1 4 e calc R . .
C5 C 0.3577(7) 0.9321(2) 0.6272(3) 0.0597(14) Uani 1 4 e d . A .
H5A H 0.2829 0.9557 0.6501 0.072 Uiso 1 4 e calc R . .
C6 C 0.3292(6) 0.87273(18) 0.6213(3) 0.0437(10) Uani 1 4 e d . . .
C7 C 0.1838(6) 0.8526(2) 0.6532(3) 0.0523(12) Uani 1 4 e d . A .
H7A H 0.1190 0.8804 0.6755 0.063 Uiso 1 4 e calc R . .
C8 C -0.0109(8) 0.7856(3) 0.6931(6) 0.099(2) Uani 1 4 e d . A .
H8A H -0.1061 0.7825 0.6395 0.119 Uiso 0.56(2) 4 e d PR A 1
H8B H -0.0318 0.8154 0.7372 0.119 Uiso 0.56(2) 4 e d PR A 1
H8C H -0.1048 0.8053 0.6541 0.119 Uiso 0.44(2) 4 e d PR A 2
H8D H 0.0056 0.8004 0.7597 0.119 Uiso 0.44(2) 4 e d PR A 2
C9A C 0.015(2) 0.7335(7) 0.7441(13) 0.065(4) Uani 0.56(2) 4 e d P A 1
H9AA H -0.0908 0.7196 0.7541 0.079 Uiso 0.56(2) 4 e calc PR A 1
H9AB H 0.0845 0.7406 0.8093 0.079 Uiso 0.56(2) 4 e calc PR A 1
C10A C 0.1885(17) 0.6448(7) 0.7561(14) 0.077(5) Uani 0.56(2) 4 e d P A 1
H10A H 0.1359 0.6364 0.8112 0.092 Uiso 0.56(2) 4 e d PR A 1
H10B H 0.1813 0.6101 0.7161 0.092 Uiso 0.56(2) 4 e d PR A 1
C9B C -0.051(3) 0.7271(10) 0.695(2) 0.081(6) Uani 0.44(2) 4 e d P A 2
H9BA H -0.1374 0.7183 0.6372 0.098 Uiso 0.44(2) 4 e calc PR A 2
H9BB H -0.0952 0.7195 0.7538 0.098 Uiso 0.44(2) 4 e calc PR A 2
C10B C 0.1845(17) 0.6741(9) 0.8007(11) 0.059(5) Uani 0.44(2) 4 e d P A 2
H10C H 0.1930 0.7080 0.8426 0.071 Uiso 0.44(2) 4 e d PR A 2
H10D H 0.1272 0.6443 0.8295 0.071 Uiso 0.44(2) 4 e d PR A 2
C11A C 0.349(3) 0.6650(8) 0.8020(16) 0.070(5) Uani 0.56(2) 4 e d P A 1
H11A H 0.3388 0.6937 0.8516 0.084 Uiso 0.56(2) 4 e calc PR A 1
H11B H 0.4136 0.6333 0.8357 0.084 Uiso 0.56(2) 4 e calc PR A 1
C11B C 0.347(4) 0.6406(10) 0.783(2) 0.060(6) Uani 0.44(2) 4 e d P A 2
H11C H 0.4163 0.6277 0.8449 0.072 Uiso 0.44(2) 4 e calc PR A 2
H11D H 0.3175 0.6080 0.7385 0.072 Uiso 0.44(2) 4 e calc PR A 2
C12 C 0.7613(5) 0.58894(19) 0.7362(3) 0.0432(10) Uani 1 4 e d . B .
C13 C 0.8043(6) 0.6003(2) 0.8384(3) 0.0511(12) Uani 1 4 e d . . .
H13A H 0.7486 0.6290 0.8650 0.061 Uiso 1 4 e calc R . .
C14 C 0.9281(6) 0.5695(2) 0.9007(4) 0.0616(14) Uani 1 4 e d . . .
H14A H 0.9546 0.5778 0.9684 0.074 Uiso 1 4 e calc R . .
C15 C 1.0118(7) 0.5268(2) 0.8631(4) 0.0709(16) Uani 1 4 e d . . .
H15A H 1.0973 0.5070 0.9047 0.085 Uiso 1 4 e calc R . .
C16 C 0.9685(6) 0.5137(2) 0.7641(4) 0.0600(14) Uani 1 4 e d . B .
H16A H 1.0233 0.4839 0.7395 0.072 Uiso 1 4 e calc R . .
C17 C 0.8434(5) 0.54394(17) 0.6982(3) 0.0434(11) Uani 1 4 e d . . .
C18 C 0.8110(5) 0.52672(17) 0.5941(3) 0.0447(11) Uani 1 4 e d . B .
H18A H 0.8755 0.4972 0.5769 0.054 Uiso 1 4 e calc R . .
C19 C 0.6879(6) 0.5301(2) 0.4201(3) 0.0577(13) Uani 1 4 e d . B .
H19A H 0.5868 0.5082 0.3978 0.069 Uiso 1 4 e calc R . .
H19B H 0.7811 0.5060 0.4144 0.069 Uiso 1 4 e calc R . .
C20 C 0.6852(7) 0.5833(2) 0.3577(3) 0.0645(14) Uani 1 4 e d . B .
H20A H 0.7926 0.6020 0.3736 0.077 Uiso 1 4 e calc R . .
H20B H 0.6619 0.5730 0.2877 0.077 Uiso 1 4 e calc R . .
C21 C 0.5729(10) 0.6829(3) 0.3484(4) 0.096(2) Uani 1 4 e d . B .
H21A H 0.4648 0.6999 0.3298 0.115 Uiso 0.77(3) 4 e d PR B 3
H21B H 0.6222 0.6838 0.2912 0.115 Uiso 0.77(3) 4 e d PR B 3
H21C H 0.4870 0.6901 0.2907 0.115 Uiso 0.23(3) 4 e d PR B 4
H21D H 0.6762 0.6859 0.3276 0.115 Uiso 0.23(3) 4 e d PR B 4
C22A C 0.672(2) 0.7165(4) 0.4264(7) 0.059(3) Uani 0.77(3) 4 e d P B 3
H22A H 0.7879 0.7066 0.4324 0.071 Uiso 0.77(3) 4 e calc PR B 3
H22B H 0.6590 0.7570 0.4094 0.071 Uiso 0.77(3) 4 e calc PR B 3
C22B C 0.569(7) 0.7228(12) 0.408(2) 0.056(9) Uani 0.23(3) 4 e d P B 4
H22C H 0.4566 0.7373 0.3976 0.068 Uiso 0.23(3) 4 e calc PR B 4
H22D H 0.6384 0.7539 0.3935 0.068 Uiso 0.23(3) 4 e calc PR B 4
H1N2 H 0.031(7) 0.665(2) 0.657(4) 0.076(19) Uiso 1 4 e d . . .
H1N4 H 0.469(6) 0.607(2) 0.354(4) 0.066(19) Uiso 1 4 e d . . .
H108 H 0.501(6) 0.6686(18) 0.719(3) 0.044(14) Uiso 1 4 e d . . .
H107 H 0.561(7) 0.734(2) 0.537(4) 0.082(19) Uiso 1 4 e d . . .

loop_
_atom_site_aniso_label
_atom_site_aniso_U_11
_atom_site_aniso_U_22
_atom_site_aniso_U_33
_atom_site_aniso_U_23
_atom_site_aniso_U_13
_atom_site_aniso_U_12
Zn1 0.0413(3) 0.0432(3) 0.0501(3) -0.0067(2) 0.0105(2) -0.0029(2)
Zn2 0.0437(3) 0.0460(3) 0.0345(3) 0.0025(2) 0.0059(2) 0.0084(2)
S1 0.0416(7) 0.0483(7) 0.0478(7) -0.0126(5) 0.0030(5) -0.0052(5)
O1 0.046(2) 0.098(3) 0.059(2) 0.0135(18) 0.0088(17) 0.0036(19)
O2 0.105(3) 0.0460(19) 0.054(2) -0.0082(15) 0.013(2) -0.0037(19)
O3 0.049(2) 0.094(3) 0.098(3) -0.009(2) 0.016(2) -0.035(2)
O4 0.087(3) 0.076(2) 0.0440(19) -0.0204(17) -0.0005(18) -0.001(2)
O5 0.054(2) 0.0403(18) 0.078(2) -0.0068(15) 0.0325(18) -0.0037(15)
O6 0.067(2) 0.066(2) 0.0352(17) 0.0003(15) 0.0030(15) 0.0310(18)
O7 0.058(2) 0.0476(18) 0.049(2) 0.0019(15) 0.0223(17) 0.0053(16)
O8 0.045(2) 0.063(2) 0.0437(19) -0.0040(16) 0.0136(16) 0.0065(17)
N1 0.045(3) 0.052(2) 0.080(3) -0.013(2) 0.019(2) 0.001(2)
N2 0.047(3) 0.058(3) 0.071(3) -0.006(2) 0.010(2) -0.014(2)
N3 0.041(2) 0.043(2) 0.046(2) 0.0033(17) 0.0150(18) 0.0049(17)
N4 0.069(3) 0.062(3) 0.036(2) -0.001(2) 0.002(2) 0.001(3)
C1 0.051(3) 0.046(3) 0.031(2) 0.0011(19) 0.002(2) -0.001(2)
C2 0.066(4) 0.060(3) 0.043(3) -0.006(2) 0.017(2) -0.011(3)
C3 0.093(5) 0.066(4) 0.049(3) 0.004(3) 0.020(3) -0.019(3)
C4 0.114(5) 0.041(3) 0.055(3) 0.007(2) 0.018(3) -0.011(3)
C5 0.081(4) 0.047(3) 0.047(3) 0.009(2) 0.007(3) 0.015(3)
C6 0.053(3) 0.041(2) 0.034(2) 0.0027(19) 0.003(2) 0.008(2)
C7 0.051(3) 0.053(3) 0.051(3) -0.004(2) 0.008(2) 0.017(2)
C8 0.061(4) 0.081(4) 0.170(7) -0.009(5) 0.056(4) 0.000(3)
C9A 0.051(10) 0.083(9) 0.073(10) -0.005(8) 0.037(7) -0.016(7)
C10A 0.089(10) 0.060(8) 0.089(11) 0.011(7) 0.038(8) -0.018(7)
C9B 0.050(13) 0.094(12) 0.105(18) -0.015(13) 0.028(11) -0.030(10)
C10B 0.055(9) 0.080(11) 0.054(9) -0.004(7) 0.035(7) -0.009(7)
C11A 0.086(10) 0.070(12) 0.056(10) 0.013(8) 0.022(8) 0.028(11)
C11B 0.069(12) 0.059(13) 0.062(12) 0.014(10) 0.037(9) 0.019(12)
C12 0.037(3) 0.053(3) 0.039(3) 0.012(2) 0.009(2) 0.003(2)
C13 0.050(3) 0.064(3) 0.039(3) 0.014(2) 0.009(2) 0.002(2)
C14 0.054(3) 0.088(4) 0.039(3) 0.030(3) 0.000(2) -0.011(3)
C15 0.053(3) 0.082(4) 0.074(4) 0.042(3) 0.005(3) 0.010(3)
C16 0.047(3) 0.059(3) 0.075(4) 0.030(3) 0.016(3) 0.013(2)
C17 0.040(3) 0.041(2) 0.052(3) 0.014(2) 0.019(2) 0.003(2)
C18 0.040(3) 0.037(2) 0.061(3) 0.005(2) 0.020(2) 0.003(2)
C19 0.064(3) 0.056(3) 0.057(3) -0.019(2) 0.023(3) 0.002(2)
C20 0.069(4) 0.086(4) 0.038(3) -0.010(3) 0.008(2) -0.016(3)
C21 0.163(7) 0.078(4) 0.042(3) 0.015(3) 0.009(4) -0.024(4)
C22A 0.079(9) 0.045(4) 0.062(5) 0.005(4) 0.031(6) -0.006(5)
C22B 0.06(2) 0.058(15) 0.052(16) -0.003(12) 0.021(17) 0.010(15)

loop_
_geom_bond_atom_site_label_1
_geom_bond_atom_site_label_2
_geom_bond_distance
_geom_bond_site_symmetry_2
_geom_bond_publ_flag
Zn1 O2 1.971(3) . ?
Zn1 O5 1.997(3) . ?
Zn1 N1 2.032(4) . ?
Zn1 O8 2.125(3) . ?
Zn1 N2 2.143(4) . ?
Zn2 O1 1.959(3) . ?
Zn2 O6 1.988(3) . ?
Zn2 N3 2.014(3) . ?
Zn2 O7 2.121(3) . ?
Zn2 N4 2.133(4) . ?
S1 O3 1.431(4) . ?
S1 O4 1.440(3) . ?
S1 O2 1.477(3) . ?
S1 O1 1.493(3) . ?
O5 C1 1.310(5) . ?
O6 C12 1.326(5) . ?
O7 C22A 1.426(9) . ?
O7 C22B 1.54(3) . ?
O7 H107 0.90(5) . ?
O8 C11A 1.37(2) . ?
O8 C11B 1.54(3) . ?
O8 H108 0.81(4) . ?
N1 C7 1.272(6) . ?
N1 C8 1.471(7) . ?
N2 C10A 1.438(13) . ?
N2 C9A 1.455(16) . ?
N2 C9B 1.48(2) . ?
N2 C10B 1.517(15) . ?
N2 H1N2 0.85(5) . ?
N3 C18 1.267(5) . ?
N3 C19 1.483(5) . ?
N4 C21 1.462(7) . ?
N4 C20 1.474(7) . ?
N4 H1N4 0.82(5) . ?
C1 C2 1.405(6) . ?
C1 C6 1.418(6) . ?
C2 C3 1.357(6) . ?
C2 H2A 0.9300 . ?
C3 C4 1.373(7) . ?
C3 H3A 0.9300 . ?
C4 C5 1.364(7) . ?
C4 H4A 0.9300 . ?
C5 C6 1.399(6) . ?
C5 H5A 0.9300 . ?
C6 C7 1.442(6) . ?
C7 H7A 0.9300 . ?
C8 C9A 1.393(17) . ?
C8 C9B 1.40(2) . ?
C8 H8A 0.9600 . ?
C8 H8B 0.9599 . ?
C8 H8C 0.9600 . ?
C8 H8D 0.9599 . ?
C9A H8D 1.5728 . ?
C9A H9AA 0.9700 . ?
C9A H9AB 0.9700 . ?
C10A C11A 1.42(3) . ?
C10A H10A 0.9700 . ?
C10A H10B 0.9700 . ?
C10A H10D 1.2218 . ?
C9B H8A 1.5164 . ?
C9B H9BA 0.9700 . ?
C9B H9BB 0.9700 . ?
C10B C11B 1.61(3) . ?
C10B H10A 0.9866 . ?
C10B H10C 0.9701 . ?
C10B H10D 0.9699 . ?
C11A H11A 0.9700 . ?
C11A H11B 0.9700 . ?
C11B H11C 0.9700 . ?
C11B H11D 0.9700 . ?
C12 C13 1.399(6) . ?
C12 C17 1.406(6) . ?
C13 C14 1.385(6) . ?
C13 H13A 0.9300 . ?
C14 C15 1.371(7) . ?
C14 H14A 0.9300 . ?
C15 C16 1.367(7) . ?
C15 H15A 0.9300 . ?
C16 C17 1.409(6) . ?
C16 H16A 0.9300 . ?
C17 C18 1.455(6) . ?
C18 H18A 0.9300 . ?
C19 C20 1.503(7) . ?
C19 H19A 0.9700 . ?
C19 H19B 0.9700 . ?
C20 H20A 0.9700 . ?
C20 H20B 0.9700 . ?
C21 C22B 1.25(3) . ?
C21 C22A 1.434(13) . ?
C21 H21A 0.9601 . ?
C21 H21B 0.9600 . ?
C21 H21C 0.9600 . ?
C21 H21D 0.9600 . ?
C22A H21D 1.5402 . ?
C22A H22A 0.9700 . ?
C22A H22B 0.9700 . ?
C22B H21A 1.3409 . ?
C22B H22C 0.9700 . ?
C22B H22D 0.9700 . ?
